data_2232051
loop_
_publ_author_name
'Fun, Hoong-Kun'
'Hemamalini, Madhukar'
'Shanmugavelan, Poovan'
'Ponnuswamy, Alagusundaram'
'Jagatheesan, Rathinavel'

_publ_section_title
;
 (<i>E</i>)-1-(1-Benzyl-5-methyl-1<i>H</i>-1,2,3-triazol-4-yl)-3-(4-fluorophenyl)prop-2-en-1-one
;
_journal_coeditor_code RZ2639
_journal_issue 10
_journal_name_full 'Acta Crystallographica Section E'
_journal_page_first o2776
_journal_paper_doi 10.1107/S1600536811038943
_journal_volume 67
_journal_year 2011
_chemical_formula_iupac 'C19 H16 F N3 O'
_chemical_formula_moiety 'C19 H16 F N3 O'
_chemical_formula_sum 'C19 H16 F N3 O'
_chemical_formula_weight 321.35
_chemical_name_systematic (<i>E</i>)-1-(1-Benzyl-5-methyl-1<i>H</i>-1,2,3-triazol-4-yl)-3-(4-fluorophenyl)prop-2-en-1-one
_space_group_IT_number 14
_symmetry_cell_setting monoclinic
_symmetry_space_group_name_Hall '-P 2ybc'
_symmetry_space_group_name_H-M 'P 1 21/c 1'
_atom_sites_solution_hydrogens geom
_atom_sites_solution_primary direct
_atom_sites_solution_secondary difmap
_audit_creation_method SHELXL-97
_cell_angle_alpha 90.00
_cell_angle_beta 100.183(2)
_cell_angle_gamma 90.00
_cell_formula_units_Z 8
_cell_length_a 12.4580(10)
_cell_length_b 13.7528(11)
_cell_length_c 19.3128(15)
_cell_measurement_reflns_used 5012
_cell_measurement_temperature 296(2)
_cell_measurement_theta_max 28.77
_cell_measurement_theta_min 2.47
_cell_volume 3256.8(4)
_computing_cell_refinement 'SAINT (Bruker, 2009)'
_computing_data_collection 'APEX2 (Bruker, 2009)'
_computing_data_reduction 'SAINT (Bruker, 2009)'
_computing_molecular_graphics 'SHELXTL (Sheldrick, 2008)'
_computing_publication_material 'SHELXTL  (Sheldrick, 2008) and PLATON (Spek, 2009)'
_computing_structure_refinement 'SHELXTL (Sheldrick, 2008)'
_computing_structure_solution 'SHELXTL (Sheldrick, 2008)'
_diffrn_ambient_temperature 296(2)
_diffrn_measured_fraction_theta_full 0.990
_diffrn_measured_fraction_theta_max 0.990
_diffrn_measurement_device_type
;
Bruker APEXII DUO CCD area-detector diffractometer
;
_diffrn_measurement_method '\f and \w scans'
_diffrn_radiation_monochromator graphite
_diffrn_radiation_source 'fine-focus sealed tube'
_diffrn_radiation_type MoK\a
_diffrn_radiation_wavelength 0.71073
_diffrn_reflns_av_R_equivalents 0.0483
_diffrn_reflns_av_sigmaI/netI 0.0475
_diffrn_reflns_limit_h_max 17
_diffrn_reflns_limit_h_min -11
_diffrn_reflns_limit_k_max 19
_diffrn_reflns_limit_k_min -16
_diffrn_reflns_limit_l_max 27
_diffrn_reflns_limit_l_min -27
_diffrn_reflns_number 37230
_diffrn_reflns_theta_full 30.10
_diffrn_reflns_theta_max 30.10
_diffrn_reflns_theta_min 1.83
_diffrn_standards_number 0
_exptl_absorpt_coefficient_mu 0.091
_exptl_absorpt_correction_T_max 0.9857
_exptl_absorpt_correction_T_min 0.9765
_exptl_absorpt_correction_type multi-scan
_exptl_absorpt_process_details '(SADABS; Bruker, 2009)'
_exptl_crystal_colour colourless
_exptl_crystal_density_diffrn 1.311
_exptl_crystal_density_method 'not measured'
_exptl_crystal_description block
_exptl_crystal_F_000 1344
_exptl_crystal_size_max 0.26
_exptl_crystal_size_mid 0.22
_exptl_crystal_size_min 0.16
_refine_diff_density_max 0.159
_refine_diff_density_min -0.191
_refine_ls_extinction_method none
_refine_ls_goodness_of_fit_ref 0.988
_refine_ls_hydrogen_treatment constr
_refine_ls_matrix_type full
_refine_ls_number_parameters 435
_refine_ls_number_reflns 9500
_refine_ls_number_restraints 0
_refine_ls_restrained_S_all 0.988
_refine_ls_R_factor_all 0.1152
_refine_ls_R_factor_gt 0.0487
_refine_ls_shift/su_max 0.001
_refine_ls_shift/su_max_lt 0.001
_refine_ls_shift/su_mean <0.001
_refine_ls_structure_factor_coef Fsqd
_refine_ls_weighting_details 'calc w=1/[\s^2^(Fo^2^)+(0.0702P)^2^+0.2551P] where P=(Fo^2^+2Fc^2^)/3'
_refine_ls_weighting_scheme calc
_refine_ls_wR_factor_gt 0.1243
_refine_ls_wR_factor_ref 0.1577
_reflns_number_gt 4782
_reflns_number_total 9500
_reflns_threshold_expression I>2\s(I)
_cod_data_source_file rz2639.cif
_cod_data_source_block I
_cod_original_sg_symbol_H-M 'P 21/c'
_cod_database_code 2232051
_cod_database_fobs_code 2232051

loop_
_symmetry_equiv_pos_as_xyz
'x, y, z'
'-x, y+1/2, -z+1/2'
'-x, -y, -z'
'x, -y-1/2, z-1/2'

loop_
_atom_site_type_symbol
_atom_site_label
_atom_site_fract_x
_atom_site_fract_y
_atom_site_fract_z
_atom_site_U_iso_or_equiv
_atom_site_adp_type
_atom_site_calc_flag
_atom_site_refinement_flags
_atom_site_occupancy
_atom_site_symmetry_multiplicity
F F1A -0.32640(10) 0.37115(10) 0.09739(9) 0.1059(5) Uani d . 1 1
O O1A 0.23331(11) 0.69816(10) 0.24388(6) 0.0639(4) Uani d . 1 1
N N1A 0.24431(12) 0.74029(11) 0.06245(7) 0.0589(4) Uani d . 1 1
N N2A 0.31516(13) 0.79113(12) 0.03501(8) 0.0630(4) Uani d . 1 1
N N3A 0.38780(11) 0.82740(9) 0.08961(7) 0.0468(3) Uani d . 1 1
C C1A -0.08988(15) 0.51783(14) 0.08771(10) 0.0588(5) Uani d . 1 1
H H1AA -0.0572 0.5484 0.0538 0.071 Uiso calc R 1 1
C C2A -0.18483(17) 0.46491(15) 0.06714(12) 0.0710(6) Uani d . 1 1
H H2AA -0.2156 0.4589 0.0198 0.085 Uiso calc R 1 1
C C3A -0.23210(15) 0.42178(13) 0.11782(13) 0.0669(5) Uani d . 1 1
C C4A -0.18837(16) 0.42645(14) 0.18714(12) 0.0693(6) Uani d . 1 1
H H4AA -0.2213 0.3948 0.2204 0.083 Uiso calc R 1 1
C C5A -0.09391(15) 0.47917(13) 0.20721(10) 0.0576(4) Uani d . 1 1
H H5AA -0.0637 0.4836 0.2547 0.069 Uiso calc R 1 1
C C6A -0.04287(13) 0.52584(11) 0.15815(9) 0.0443(4) Uani d . 1 1
C C7A 0.05598(13) 0.58185(11) 0.18279(9) 0.0458(4) Uani d . 1 1
H H7AA 0.0832 0.5787 0.2308 0.055 Uiso calc R 1 1
C C8A 0.11174(13) 0.63664(12) 0.14531(9) 0.0474(4) Uani d . 1 1
H H8AA 0.0903 0.6399 0.0967 0.057 Uiso calc R 1 1
C C9A 0.20747(13) 0.69246(11) 0.17970(9) 0.0456(4) Uani d . 1 1
C C10A 0.27110(13) 0.74407(11) 0.13399(8) 0.0427(4) Uani d . 1 1
C C11A 0.36359(12) 0.80044(10) 0.15187(8) 0.0408(3) Uani d . 1 1
C C12A 0.47819(14) 0.88739(12) 0.07504(10) 0.0529(4) Uani d . 1 1
H H12A 0.4864 0.8776 0.0265 0.063 Uiso calc R 1 1
H H12B 0.5450 0.8659 0.1048 0.063 Uiso calc R 1 1
C C13A 0.46318(13) 0.99394(12) 0.08708(8) 0.0449(4) Uani d . 1 1
C C14A 0.55168(15) 1.04882(13) 0.11866(9) 0.0538(4) Uani d . 1 1
H H14A 0.6180 1.0183 0.1348 0.065 Uiso calc R 1 1
C C15A 0.54284(19) 1.14811(15) 0.12649(10) 0.0689(5) Uani d . 1 1
H H15A 0.6034 1.1843 0.1466 0.083 Uiso calc R 1 1
C C16A 0.4451(2) 1.19308(15) 0.10462(11) 0.0729(6) Uani d . 1 1
H H16A 0.4386 1.2596 0.1114 0.087 Uiso calc R 1 1
C C17A 0.35653(19) 1.14075(16) 0.07276(12) 0.0755(6) Uani d . 1 1
H H17A 0.2905 1.1720 0.0573 0.091 Uiso calc R 1 1
C C18A 0.36500(15) 1.04084(14) 0.06344(10) 0.0618(5) Uani d . 1 1
H H18A 0.3049 1.0056 0.0414 0.074 Uiso calc R 1 1
C C19A 0.42936(15) 0.83060(14) 0.22006(9) 0.0578(5) Uani d . 1 1
H H19A 0.5055 0.8245 0.2180 0.087 Uiso calc R 1 1
H H19B 0.4120 0.7898 0.2569 0.087 Uiso calc R 1 1
H H19C 0.4132 0.8970 0.2295 0.087 Uiso calc R 1 1
F F1B 0.73003(13) 0.72639(11) 0.08097(11) 0.1253(6) Uani d . 1 1
O O1B 0.27643(11) 0.39555(10) 0.25084(6) 0.0671(4) Uani d . 1 1
N N1B 0.15078(13) 0.35495(11) 0.07189(8) 0.0592(4) Uani d . 1 1
N N2B 0.06363(14) 0.30509(12) 0.04708(8) 0.0655(4) Uani d . 1 1
N N3B 0.02495(11) 0.26840(10) 0.10339(7) 0.0519(4) Uani d . 1 1
C C1OB 0.16882(13) 0.35062(11) 0.14372(8) 0.0457(4) Uani d . 1 1
C C1B 0.49013(17) 0.58159(14) 0.08252(11) 0.0667(5) Uani d . 1 1
H H1BA 0.4331 0.5547 0.0507 0.080 Uiso calc R 1 1
C C2B 0.5694(2) 0.63425(16) 0.05776(13) 0.0829(7) Uani d . 1 1
H H2BA 0.5667 0.6428 0.0097 0.099 Uiso calc R 1 1
C C3B 0.65206(19) 0.67376(15) 0.10544(16) 0.0807(7) Uani d . 1 1
C C4B 0.65816(18) 0.66406(16) 0.17544(16) 0.0833(7) Uani d . 1 1
H H4BA 0.7146 0.6928 0.2067 0.100 Uiso calc R 1 1
C C5B 0.57889(15) 0.61067(14) 0.19975(12) 0.0674(5) Uani d . 1 1
H H5BA 0.5825 0.6031 0.2480 0.081 Uiso calc R 1 1
C C6B 0.49368(13) 0.56785(11) 0.15370(9) 0.0493(4) Uani d . 1 1
C C7B 0.41315(13) 0.51127(12) 0.18278(9) 0.0496(4) Uani d . 1 1
H H7BA 0.4192 0.5130 0.2315 0.060 Uiso calc R 1 1
C C8B 0.33261(14) 0.45779(12) 0.14874(9) 0.0511(4) Uani d . 1 1
H H8BA 0.3211 0.4558 0.0998 0.061 Uiso calc R 1 1
C C9B 0.26054(13) 0.40125(12) 0.18655(9) 0.0475(4) Uani d . 1 1
C C11B 0.08781(13) 0.29476(11) 0.16430(8) 0.0445(4) Uani d . 1 1
C C12B -0.07283(14) 0.20804(13) 0.09197(11) 0.0602(5) Uani d . 1 1
H H12C -0.1147 0.2225 0.0459 0.072 Uiso calc R 1 1
H H12D -0.1173 0.2251 0.1266 0.072 Uiso calc R 1 1
C C13B -0.04989(14) 0.10044(12) 0.09659(8) 0.0485(4) Uani d . 1 1
C C14B -0.13479(17) 0.03893(15) 0.10314(11) 0.0703(6) Uani d . 1 1
H H14B -0.2023 0.0648 0.1073 0.084 Uiso calc R 1 1
C C15B -0.1208(2) -0.06059(16) 0.10362(13) 0.0865(7) Uani d . 1 1
H H15B -0.1790 -0.1012 0.1081 0.104 Uiso calc R 1 1
C C16B -0.0227(2) -0.09977(16) 0.09764(11) 0.0815(7) Uani d . 1 1
H H16B -0.0140 -0.1669 0.0972 0.098 Uiso calc R 1 1
C C17B 0.0622(2) -0.04041(16) 0.09231(12) 0.0795(6) Uani d . 1 1
H H17B 0.1296 -0.0670 0.0888 0.095 Uiso calc R 1 1
C C18B 0.04912(17) 0.05965(15) 0.09199(11) 0.0672(5) Uani d . 1 1
H H18B 0.1082 0.0996 0.0886 0.081 Uiso calc R 1 1
C C19B 0.06490(15) 0.26518(14) 0.23379(10) 0.0615(5) Uani d . 1 1
H H19D -0.0115 0.2729 0.2345 0.092 Uiso calc R 1 1
H H19E 0.1062 0.3051 0.2697 0.092 Uiso calc R 1 1
H H19F 0.0850 0.1983 0.2423 0.092 Uiso calc R 1 1

loop_
_atom_site_aniso_label
_atom_site_aniso_U_11
_atom_site_aniso_U_22
_atom_site_aniso_U_33
_atom_site_aniso_U_12
_atom_site_aniso_U_13
_atom_site_aniso_U_23
F1A 0.0656(8) 0.0858(9) 0.1618(14) -0.0349(7) 0.0079(8) -0.0050(9)
O1A 0.0682(8) 0.0721(9) 0.0517(7) -0.0202(7) 0.0112(6) -0.0022(6)
N1A 0.0605(9) 0.0638(10) 0.0503(8) -0.0176(8) 0.0043(7) -0.0003(7)
N2A 0.0675(10) 0.0705(10) 0.0498(8) -0.0217(8) 0.0067(7) 0.0012(7)
N3A 0.0483(8) 0.0418(7) 0.0513(8) -0.0087(6) 0.0116(6) -0.0008(6)
C1A 0.0569(11) 0.0603(11) 0.0593(11) -0.0115(9) 0.0107(9) 0.0058(9)
C2A 0.0655(13) 0.0687(13) 0.0746(13) -0.0138(10) 0.0008(10) -0.0025(10)
C3A 0.0474(10) 0.0463(10) 0.1058(17) -0.0100(8) 0.0106(11) -0.0024(10)
C4A 0.0607(12) 0.0569(12) 0.0966(16) -0.0093(10) 0.0309(11) 0.0143(11)
C5A 0.0572(11) 0.0540(10) 0.0639(11) -0.0057(9) 0.0171(9) 0.0092(8)
C6A 0.0436(9) 0.0342(8) 0.0565(10) 0.0009(7) 0.0125(7) 0.0026(7)
C7A 0.0446(9) 0.0414(8) 0.0528(9) 0.0008(7) 0.0128(7) -0.0001(7)
C8A 0.0470(9) 0.0438(9) 0.0521(9) -0.0061(7) 0.0105(7) -0.0017(7)
C9A 0.0459(9) 0.0391(8) 0.0524(10) -0.0018(7) 0.0102(7) -0.0015(7)
C10A 0.0420(8) 0.0382(8) 0.0469(9) -0.0019(7) 0.0047(7) 0.0008(7)
C11A 0.0419(8) 0.0337(7) 0.0471(8) -0.0003(6) 0.0089(7) -0.0002(6)
C12A 0.0509(10) 0.0477(10) 0.0643(11) -0.0064(8) 0.0217(8) 0.0028(8)
C13A 0.0448(9) 0.0461(9) 0.0463(8) -0.0051(7) 0.0146(7) 0.0049(7)
C14A 0.0514(10) 0.0583(11) 0.0512(9) -0.0069(8) 0.0083(8) 0.0000(8)
C15A 0.0820(15) 0.0608(12) 0.0643(12) -0.0183(11) 0.0141(11) -0.0139(10)
C16A 0.1014(18) 0.0482(11) 0.0758(13) -0.0028(12) 0.0340(13) -0.0037(10)
C17A 0.0717(14) 0.0663(14) 0.0938(16) 0.0204(11) 0.0288(12) 0.0190(11)
C18A 0.0478(10) 0.0605(12) 0.0775(13) -0.0021(9) 0.0121(9) 0.0093(10)
C19A 0.0532(10) 0.0644(11) 0.0545(10) -0.0138(9) 0.0058(8) -0.0048(8)
F1B 0.1008(11) 0.0844(10) 0.2067(18) -0.0360(8) 0.0705(11) 0.0100(10)
O1B 0.0653(8) 0.0783(9) 0.0552(8) -0.0194(7) 0.0037(6) 0.0041(6)
N1B 0.0631(10) 0.0599(9) 0.0537(9) -0.0172(8) 0.0082(7) 0.0033(7)
N2B 0.0758(11) 0.0642(10) 0.0533(9) -0.0206(9) 0.0028(8) 0.0022(7)
N3B 0.0494(8) 0.0445(8) 0.0583(9) -0.0085(6) 0.0002(7) 0.0061(6)
C1OB 0.0474(9) 0.0397(8) 0.0495(9) -0.0019(7) 0.0072(7) 0.0037(7)
C1B 0.0662(12) 0.0567(11) 0.0759(13) -0.0138(10) 0.0093(10) 0.0042(10)
C2B 0.0942(17) 0.0646(13) 0.0970(17) -0.0146(12) 0.0364(14) 0.0121(12)
C3B 0.0668(14) 0.0445(11) 0.140(2) -0.0101(10) 0.0443(15) 0.0029(13)
C4B 0.0537(12) 0.0662(14) 0.129(2) -0.0188(10) 0.0142(13) -0.0144(14)
C5B 0.0550(11) 0.0601(12) 0.0848(14) -0.0092(9) 0.0065(10) -0.0102(10)
C6B 0.0433(9) 0.0367(8) 0.0676(11) 0.0015(7) 0.0089(8) -0.0003(7)
C7B 0.0450(9) 0.0429(9) 0.0600(10) 0.0007(7) 0.0066(8) 0.0016(7)
C8B 0.0483(9) 0.0468(9) 0.0571(10) -0.0054(7) 0.0067(8) 0.0021(8)
C9B 0.0441(9) 0.0417(9) 0.0557(10) -0.0016(7) 0.0060(7) 0.0022(7)
C11B 0.0417(8) 0.0365(8) 0.0535(9) 0.0010(7) 0.0037(7) 0.0045(7)
C12B 0.0439(10) 0.0523(10) 0.0793(13) -0.0100(8) -0.0035(9) 0.0028(9)
C13B 0.0480(9) 0.0485(9) 0.0474(9) -0.0076(8) 0.0044(7) -0.0003(7)
C14B 0.0580(12) 0.0629(13) 0.0883(14) -0.0164(10) 0.0080(10) 0.0067(11)
C15B 0.0947(18) 0.0572(13) 0.1027(18) -0.0305(13) 0.0042(14) 0.0116(12)
C16B 0.128(2) 0.0461(11) 0.0689(13) -0.0041(14) 0.0131(13) -0.0026(10)
C17B 0.1003(18) 0.0624(14) 0.0829(15) 0.0143(13) 0.0352(13) -0.0006(11)
C18B 0.0647(12) 0.0610(12) 0.0810(13) -0.0063(10) 0.0270(10) 0.0033(10)
C19B 0.0524(11) 0.0676(12) 0.0647(11) -0.0037(9) 0.0113(9) 0.0163(9)

loop_
_atom_type_symbol
_atom_type_description
_atom_type_scat_dispersion_real
_atom_type_scat_dispersion_imag
_atom_type_scat_source
C C 0.0033 0.0016 'International Tables Vol C Tables 4.2.6.8 and 6.1.1.4'
H H 0.0000 0.0000 'International Tables Vol C Tables 4.2.6.8 and 6.1.1.4'
N N 0.0061 0.0033 'International Tables Vol C Tables 4.2.6.8 and 6.1.1.4'
O O 0.0106 0.0060 'International Tables Vol C Tables 4.2.6.8 and 6.1.1.4'
F F 0.0171 0.0103 'International Tables Vol C Tables 4.2.6.8 and 6.1.1.4'

loop_
_geom_angle_atom_site_label_1
_geom_angle_atom_site_label_2
_geom_angle_atom_site_label_3
_geom_angle
N2A N1A C10A 109.14(14)
N1A N2A N3A 106.65(13)
C11A N3A N2A 111.71(13)
C11A N3A C12A 129.08(14)
N2A N3A C12A 119.21(13)
C2A C1A C6A 120.92(17)
C2A C1A H1AA 119.5
C6A C1A H1AA 119.5
C3A C2A C1A 118.53(19)
C3A C2A H2AA 120.7
C1A C2A H2AA 120.7
C4A C3A F1A 119.1(2)
C4A C3A C2A 122.63(18)
F1A C3A C2A 118.3(2)
C3A C4A C5A 118.48(18)
C3A C4A H4AA 120.8
C5A C4A H4AA 120.8
C4A C5A C6A 121.52(18)
C4A C5A H5AA 119.2
C6A C5A H5AA 119.2
C1A C6A C5A 117.89(16)
C1A C6A C7A 123.19(15)
C5A C6A C7A 118.92(15)
C8A C7A C6A 128.06(16)
C8A C7A H7AA 116.0
C6A C7A H7AA 116.0
C7A C8A C9A 120.73(15)
C7A C8A H8AA 119.6
C9A C8A H8AA 119.6
O1A C9A C10A 120.21(14)
O1A C9A C8A 122.37(15)
C10A C9A C8A 117.41(14)
N1A C10A C11A 108.58(14)
N1A C10A C9A 121.93(14)
C11A C10A C9A 129.48(14)
N3A C11A C10A 103.93(13)
N3A C11A C19A 122.83(14)
C10A C11A C19A 133.24(15)
N3A C12A C13A 113.56(14)
N3A C12A H12A 108.9
C13A C12A H12A 108.9
N3A C12A H12B 108.9
C13A C12A H12B 108.9
H12A C12A H12B 107.7
C14A C13A C18A 118.58(16)
C14A C13A C12A 119.27(15)
C18A C13A C12A 122.01(16)
C15A C14A C13A 120.96(18)
C15A C14A H14A 119.5
C13A C14A H14A 119.5
C16A C15A C14A 119.90(19)
C16A C15A H15A 120.0
C14A C15A H15A 120.0
C15A C16A C17A 120.33(19)
C15A C16A H16A 119.8
C17A C16A H16A 119.8
C16A C17A C18A 120.2(2)
C16A C17A H17A 119.9
C18A C17A H17A 119.9
C13A C18A C17A 119.94(19)
C13A C18A H18A 120.0
C17A C18A H18A 120.0
C11A C19A H19A 109.5
C11A C19A H19B 109.5
H19A C19A H19B 109.5
C11A C19A H19C 109.5
H19A C19A H19C 109.5
H19B C19A H19C 109.5
N2B N1B C1OB 109.11(14)
N1B N2B N3B 106.92(13)
C11B N3B N2B 111.45(13)
C11B N3B C12B 128.94(15)
N2B N3B C12B 119.60(14)
N1B C1OB C11B 108.59(14)
N1B C1OB C9B 121.66(15)
C11B C1OB C9B 129.74(15)
C2B C1B C6B 121.3(2)
C2B C1B H1BA 119.4
C6B C1B H1BA 119.4
C3B C2B C1B 118.4(2)
C3B C2B H2BA 120.8
C1B C2B H2BA 120.8
C4B C3B F1B 118.9(2)
C4B C3B C2B 122.6(2)
F1B C3B C2B 118.5(3)
C3B C4B C5B 118.6(2)
C3B C4B H4BA 120.7
C5B C4B H4BA 120.7
C4B C5B C6B 121.3(2)
C4B C5B H5BA 119.3
C6B C5B H5BA 119.3
C1B C6B C5B 117.75(17)
C1B C6B C7B 123.60(16)
C5B C6B C7B 118.65(17)
C8B C7B C6B 128.24(17)
C8B C7B H7BA 115.9
C6B C7B H7BA 115.9
C7B C8B C9B 121.48(16)
C7B C8B H8BA 119.3
C9B C8B H8BA 119.3
O1B C9B C1OB 120.85(15)
O1B C9B C8B 122.15(15)
C1OB C9B C8B 116.99(15)
N3B C11B C1OB 103.93(14)
N3B C11B C19B 123.02(15)
C1OB C11B C19B 133.05(15)
N3B C12B C13B 113.92(14)
N3B C12B H12C 108.8
C13B C12B H12C 108.8
N3B C12B H12D 108.8
C13B C12B H12D 108.8
H12C C12B H12D 107.7
C18B C13B C14B 117.94(18)
C18B C13B C12B 124.12(16)
C14B C13B C12B 117.90(17)
C13B C14B C15B 120.8(2)
C13B C14B H14B 119.6
C15B C14B H14B 119.6
C16B C15B C14B 120.5(2)
C16B C15B H15B 119.8
C14B C15B H15B 119.8
C17B C16B C15B 119.6(2)
C17B C16B H16B 120.2
C15B C16B H16B 120.2
C16B C17B C18B 120.4(2)
C16B C17B H17B 119.8
C18B C17B H17B 119.8
C13B C18B C17B 120.8(2)
C13B C18B H18B 119.6
C17B C18B H18B 119.6
C11B C19B H19D 109.5
C11B C19B H19E 109.5
H19D C19B H19E 109.5
C11B C19B H19F 109.5
H19D C19B H19F 109.5
H19E C19B H19F 109.5

loop_
_geom_bond_atom_site_label_1
_geom_bond_atom_site_label_2
_geom_bond_distance
F1A C3A 1.363(2)
O1A C9A 1.2267(19)
N1A N2A 1.309(2)
N1A C10A 1.364(2)
N2A N3A 1.3573(19)
N3A C11A 1.343(2)
N3A C12A 1.463(2)
C1A C2A 1.386(3)
C1A C6A 1.387(2)
C1A H1AA 0.9300
C2A C3A 1.364(3)
C2A H2AA 0.9300
C3A C4A 1.355(3)
C4A C5A 1.378(3)
C4A H4AA 0.9300
C5A C6A 1.388(2)
C5A H5AA 0.9300
C6A C7A 1.459(2)
C7A C8A 1.324(2)
C7A H7AA 0.9300
C8A C9A 1.474(2)
C8A H8AA 0.9300
C9A C10A 1.469(2)
C10A C11A 1.381(2)
C11A C19A 1.482(2)
C12A C13A 1.501(2)
C12A H12A 0.9700
C12A H12B 0.9700
C13A C14A 1.385(2)
C13A C18A 1.387(2)
C14A C15A 1.380(3)
C14A H14A 0.9300
C15A C16A 1.365(3)
C15A H15A 0.9300
C16A C17A 1.369(3)
C16A H16A 0.9300
C17A C18A 1.392(3)
C17A H17A 0.9300
C18A H18A 0.9300
C19A H19A 0.9600
C19A H19B 0.9600
C19A H19C 0.9600
F1B C3B 1.361(2)
O1B C9B 1.2248(19)
N1B N2B 1.302(2)
N1B C1OB 1.367(2)
N2B N3B 1.362(2)
N3B C11B 1.342(2)
N3B C12B 1.458(2)
C1OB C11B 1.381(2)
C1OB C9B 1.463(2)
C1B C2B 1.376(3)
C1B C6B 1.381(3)
C1B H1BA 0.9300
C2B C3B 1.367(3)
C2B H2BA 0.9300
C3B C4B 1.347(3)
C4B C5B 1.378(3)
C4B H4BA 0.9300
C5B C6B 1.389(2)
C5B H5BA 0.9300
C6B C7B 1.458(2)
C7B C8B 1.322(2)
C7B H7BA 0.9300
C8B C9B 1.475(2)
C8B H8BA 0.9300
C11B C19B 1.478(2)
C12B C13B 1.507(2)
C12B H12C 0.9700
C12B H12D 0.9700
C13B C18B 1.372(3)
C13B C14B 1.378(2)
C14B C15B 1.379(3)
C14B H14B 0.9300
C15B C16B 1.359(3)
C15B H15B 0.9300
C16B C17B 1.354(3)
C16B H16B 0.9300
C17B C18B 1.385(3)
C17B H17B 0.9300
C18B H18B 0.9300
C19B H19D 0.9600
C19B H19E 0.9600
C19B H19F 0.9600

loop_
_geom_hbond_atom_site_label_D
_geom_hbond_atom_site_label_H
_geom_hbond_atom_site_label_A
_geom_hbond_site_symmetry_A
_geom_hbond_distance_DH
_geom_hbond_distance_HA
_geom_hbond_distance_DA
_geom_hbond_angle_DHA
_geom_hbond_publ_flag
C12B H12C N1A 3_565 0.97 2.46 3.422(2) 172 yes
C5A H5AA Cg6 2_555 0.93 2.91 3.842(2) 178 yes
C12A H12A Cg3 3_675 0.97 2.62 3.551(2) 161 yes

loop_
_geom_torsion_atom_site_label_1
_geom_torsion_atom_site_label_2
_geom_torsion_atom_site_label_3
_geom_torsion_atom_site_label_4
_geom_torsion
C10A N1A N2A N3A 0.1(2)
N1A N2A N3A C11A -0.28(19)
N1A N2A N3A C12A 179.52(14)
C6A C1A C2A C3A 0.9(3)
C1A C2A C3A C4A -1.8(3)
C1A C2A C3A F1A 178.96(18)
F1A C3A C4A C5A -178.99(17)
C2A C3A C4A C5A 1.8(3)
C3A C4A C5A C6A -0.8(3)
C2A C1A C6A C5A 0.0(3)
C2A C1A C6A C7A -178.99(17)
C4A C5A C6A C1A -0.1(3)
C4A C5A C6A C7A 179.01(17)
C1A C6A C7A C8A 4.2(3)
C5A C6A C7A C8A -174.79(17)
C6A C7A C8A C9A 176.88(15)
C7A C8A C9A O1A -7.1(3)
C7A C8A C9A C10A 174.33(15)
N2A N1A C10A C11A 0.1(2)
N2A N1A C10A C9A -178.98(15)
O1A C9A C10A N1A -179.34(16)
C8A C9A C10A N1A -0.7(2)
O1A C9A C10A C11A 1.8(3)
C8A C9A C10A C11A -179.51(15)
N2A N3A C11A C10A 0.31(18)
C12A N3A C11A C10A -179.47(15)
N2A N3A C11A C19A -179.59(15)
C12A N3A C11A C19A 0.6(3)
N1A C10A C11A N3A -0.22(18)
C9A C10A C11A N3A 178.72(16)
N1A C10A C11A C19A 179.66(17)
C9A C10A C11A C19A -1.4(3)
C11A N3A C12A C13A -75.8(2)
N2A N3A C12A C13A 104.47(17)
N3A C12A C13A C14A 139.38(16)
N3A C12A C13A C18A -44.9(2)
C18A C13A C14A C15A -0.1(3)
C12A C13A C14A C15A 175.76(16)
C13A C14A C15A C16A 1.7(3)
C14A C15A C16A C17A -2.2(3)
C15A C16A C17A C18A 1.1(3)
C14A C13A C18A C17A -1.1(3)
C12A C13A C18A C17A -176.80(17)
C16A C17A C18A C13A 0.6(3)
C1OB N1B N2B N3B 0.1(2)
N1B N2B N3B C11B -0.2(2)
N1B N2B N3B C12B -179.56(15)
N2B N1B C1OB C11B 0.0(2)
N2B N1B C1OB C9B -179.05(15)
C6B C1B C2B C3B -0.5(3)
C1B C2B C3B C4B -0.8(4)
C1B C2B C3B F1B -179.57(19)
F1B C3B C4B C5B 180.00(19)
C2B C3B C4B C5B 1.2(4)
C3B C4B C5B C6B -0.4(3)
C2B C1B C6B C5B 1.3(3)
C2B C1B C6B C7B -178.81(18)
C4B C5B C6B C1B -0.8(3)
C4B C5B C6B C7B 179.25(18)
C1B C6B C7B C8B 6.9(3)
C5B C6B C7B C8B -173.16(18)
C6B C7B C8B C9B 177.35(16)
N1B C1OB C9B O1B -179.00(16)
C11B C1OB C9B O1B 2.2(3)
N1B C1OB C9B C8B 0.3(2)
C11B C1OB C9B C8B -178.47(16)
C7B C8B C9B O1B -5.3(3)
C7B C8B C9B C1OB 175.37(15)
N2B N3B C11B C1OB 0.14(18)
C12B N3B C11B C1OB 179.46(16)
N2B N3B C11B C19B 179.98(16)
C12B N3B C11B C19B -0.7(3)
N1B C1OB C11B N3B -0.06(18)
C9B C1OB C11B N3B 178.85(16)
N1B C1OB C11B C19B -179.88(18)
C9B C1OB C11B C19B -1.0(3)
C11B N3B C12B C13B -80.5(2)
N2B N3B C12B C13B 98.73(19)
N3B C12B C13B C18B -17.6(3)
N3B C12B C13B C14B 165.00(16)
C18B C13B C14B C15B -1.2(3)
C12B C13B C14B C15B 176.30(19)
C13B C14B C15B C16B 0.0(3)
C14B C15B C16B C17B 1.1(4)
C15B C16B C17B C18B -0.8(3)
C14B C13B C18B C17B 1.5(3)
C12B C13B C18B C17B -175.93(18)
C16B C17B C18B C13B -0.4(3)

loop_
_cod_related_entry_id
_cod_related_entry_database
_cod_related_entry_code
1 ChemSpider 30657068
